data_7037208
loop_
_publ_author_name
'Xu, Na'
'Zhang, Ju-Wen'
'Wang, Xiu-Li'
'Liu, Guo-Cheng'
'Li, Tian-Jiao'

_publ_section_title
;
 Solvent-induced Mn(ii)/Zn(ii)/Co(ii) organopolymolybdate compounds
 constructed by bis-pyridyl-bis-amide ligands through the Mo-N bond:
 synthesis, structures and properties.
;
_journal_issue 2
_journal_name_full 'Dalton transactions (Cambridge, England : 2003)'
_journal_page_first 760
_journal_page_last 767
_journal_paper_doi 10.1039/c5dt03375f
_journal_volume 45
_journal_year 2015
_chemical_formula_sum 'C54 H66 Mn Mo8 N12 O44'
_chemical_formula_weight 2409.64
_space_group_crystal_system triclinic
_space_group_IT_number 2
_space_group_name_Hall '-P 1'
_space_group_name_H-M_alt 'P -1'
_symmetry_space_group_name_Hall '-P 1'
_symmetry_space_group_name_H-M 'P -1'
_atom_sites_solution_hydrogens mixed
_audit_creation_method SHELXL-2014/7
_audit_update_record
;
2015-10-16 deposited with the CCDC.
2015-11-08 downloaded from the CCDC.
;
_cell_angle_alpha 107.6610(10)
_cell_angle_beta 106.8970(10)
_cell_angle_gamma 95.669(2)
_cell_formula_units_Z 1
_cell_length_a 11.7431(10)
_cell_length_b 13.2703(10)
_cell_length_c 13.7193(11)
_cell_measurement_reflns_used 3682
_cell_measurement_temperature 298(2)
_cell_measurement_theta_max 28.2055
_cell_measurement_theta_min 2.476
_cell_volume 1907.8(3)
_computing_cell_refinement 'Bruker XSCANS'
_computing_data_collection 'Bruker XSCANS'
_computing_data_reduction 'Bruker SHELXTL'
_computing_molecular_graphics 'Bruker SHELXTL'
_computing_publication_material 'Bruker SHELXTL'
_computing_structure_refinement 'SHELXL-2014/7 (Sheldrick, 2014)'
_computing_structure_solution 'Bruker SHELXTL'
_diffrn_ambient_temperature 298(2)
_diffrn_measured_fraction_theta_full 0.999
_diffrn_measured_fraction_theta_max 0.994
_diffrn_measurement_device_type 'Bruker P4'
_diffrn_measurement_method '\w scans'
_diffrn_radiation_type MoK\a
_diffrn_radiation_wavelength 0.71073
_diffrn_reflns_av_R_equivalents 0.0302
_diffrn_reflns_av_unetI/netI 0.0726
_diffrn_reflns_laue_measured_fraction_full 0.999
_diffrn_reflns_laue_measured_fraction_max 0.994
_diffrn_reflns_limit_h_max 13
_diffrn_reflns_limit_h_min -15
_diffrn_reflns_limit_k_max 16
_diffrn_reflns_limit_k_min -17
_diffrn_reflns_limit_l_max 18
_diffrn_reflns_limit_l_min -17
_diffrn_reflns_number 14083
_diffrn_reflns_point_group_measured_fraction_full 0.999
_diffrn_reflns_point_group_measured_fraction_max 0.994
_diffrn_reflns_theta_full 25.242
_diffrn_reflns_theta_max 28.340
_diffrn_reflns_theta_min 1.645
_exptl_absorpt_coefficient_mu 1.538
_exptl_absorpt_correction_T_max 0.702
_exptl_absorpt_correction_T_min 0.677
_exptl_absorpt_correction_type numerical
_exptl_absorpt_process_details 'ABSCOR by T.Higashi    8  March, 1995'
_exptl_crystal_colour yellow
_exptl_crystal_density_diffrn 2.097
_exptl_crystal_description block
_exptl_crystal_F_000 1187
_exptl_crystal_size_max 0.260
_exptl_crystal_size_mid 0.250
_exptl_crystal_size_min 0.230
_refine_diff_density_max 1.220
_refine_diff_density_min -1.439
_refine_diff_density_rms 0.161
_refine_ls_extinction_method none
_refine_ls_goodness_of_fit_ref 1.000
_refine_ls_hydrogen_treatment constr
_refine_ls_matrix_type full
_refine_ls_number_parameters 548
_refine_ls_number_reflns 9498
_refine_ls_number_restraints 24
_refine_ls_restrained_S_all 1.001
_refine_ls_R_factor_all 0.0799
_refine_ls_R_factor_gt 0.0447
_refine_ls_shift/su_max 0.001
_refine_ls_shift/su_mean 0.000
_refine_ls_structure_factor_coef Fsqd
_refine_ls_weighting_details 'w=1/[\s^2^(Fo^2^)+(0.0544P)^2^+0.8643P] where P=(Fo^2^+2Fc^2^)/3'
_refine_ls_weighting_scheme calc
_refine_ls_wR_factor_gt 0.0989
_refine_ls_wR_factor_ref 0.1137
_reflns_Friedel_coverage 0.000
_reflns_number_gt 6746
_reflns_number_total 9498
_reflns_threshold_expression 'I > 2\s(I)'
_cod_data_source_file c5dt03375f2.cif
_cod_data_source_block 1
_cod_depositor_comments 'Adding full bibliography for 7037208--7037210.cif.'
_cod_database_code 7037208
_shelx_shelxl_version_number 2014/7
_shelx_space_group_comment
;
The symmetry employed for this shelxl refinement is uniquely defined
by the following loop, which should always be used as a source of
symmetry information in preference to the above space-group names.
They are only intended as comments.
;
_shelx_estimated_absorpt_t_min 0.691
_shelx_estimated_absorpt_t_max 0.719

loop_
_space_group_symop_operation_xyz
'x, y, z'
'-x, -y, -z'

loop_
_atom_site_label
_atom_site_type_symbol
_atom_site_fract_x
_atom_site_fract_y
_atom_site_fract_z
_atom_site_U_iso_or_equiv
_atom_site_adp_type
_atom_site_occupancy
_atom_site_site_symmetry_order
_atom_site_calc_flag
_atom_site_refinement_flags_posn
_atom_site_refinement_flags_adp
_atom_site_refinement_flags_occupancy
_atom_site_disorder_assembly
_atom_site_disorder_group
Mn Mn 1.0000 1.0000 0.0000 0.0241(3) Uani 1 2 d S . P . .
Mo1 Mo -0.16720(4) 1.09568(3) 0.37277(3) 0.01797(11) Uani 1 1 d . . . . .
Mo2 Mo 0.09879(4) 0.99870(3) 0.42841(3) 0.01499(10) Uani 1 1 d . . . . .
Mo3 Mo 0.03880(4) 0.72494(3) 0.32185(3) 0.01851(11) Uani 1 1 d . . . . .
Mo4 Mo -0.18435(4) 0.84111(4) 0.25015(3) 0.01896(11) Uani 1 1 d . . . . .
C1 C 0.6424(7) 0.7349(6) -0.3027(5) 0.0507(19) Uani 1 1 d . . . . .
H1A H 0.5742 0.6924 -0.3610 0.061 Uiso 1 1 calc R U . . .
C2 C 0.3970(6) 0.6078(5) 0.0868(5) 0.0369(15) Uani 1 1 d . . . . .
H2A H 0.4074 0.6310 0.1606 0.044 Uiso 1 1 calc R U . . .
C3 C 0.2541(5) 0.8080(4) 0.2594(4) 0.0223(11) Uani 1 1 d . . . . .
H3A H 0.1887 0.7930 0.1959 0.027 Uiso 1 1 calc R U . . .
C4 C 0.4473(5) 0.8424(5) 0.4401(4) 0.0301(13) Uani 1 1 d . . . . .
H4A H 0.5124 0.8507 0.5019 0.036 Uiso 1 1 calc R U . . .
C5 C 0.3315(5) 0.7920(5) 0.4268(4) 0.0275(12) Uani 1 1 d . . . . .
H5A H 0.3203 0.7686 0.4813 0.033 Uiso 1 1 calc R U . . .
C6 C 0.4323(5) 0.8981(5) -0.0234(4) 0.0277(12) Uani 1 1 d . . . . .
H6A H 0.3873 0.8301 -0.0386 0.033 Uiso 1 1 calc R U . . .
C7 C 0.2867(5) 0.4944(5) -0.0969(5) 0.0339(14) Uani 1 1 d . . . . .
H7A H 0.2207 0.4409 -0.1473 0.041 Uiso 1 1 calc R U . . .
C8 C 0.4656(5) 0.6224(4) -0.0588(5) 0.0295(13) Uani 1 1 d . . . . .
C9 C 0.4650(5) 0.8798(5) 0.3617(4) 0.0276(12) Uani 1 1 d . . . . .
H9A H 0.5413 0.9160 0.3705 0.033 Uiso 1 1 calc R U . . .
C10 C 0.2998(5) 0.5256(4) 0.0125(5) 0.0300(13) Uani 1 1 d . . . . .
C11 C 0.0209(6) 0.3737(5) 0.2754(5) 0.058(2) Uani 0.08(6) 1 d . . P A 1
H11A H 0.0300 0.3732 0.3448 0.069 Uiso 0.08(6) 1 calc R U P A 1
C11' C -0.1024(7) 0.3274(5) 0.0897(6) 0.046(2) Uani 0.92(6) 1 d . . P A 2
H11' H -0.1774 0.2965 0.0349 0.056 Uiso 0.92(6) 1 calc R U P A 2
C12 C 0.2137(6) 0.4815(5) 0.1437(5) 0.0363(14) Uani 1 1 d . U . . .
C13 C 0.5408(6) 0.6910(5) -0.1826(5) 0.0399(15) Uani 1 1 d . U . . .
C14 C 0.4460(5) 0.9307(5) -0.1068(4) 0.0288(13) Uani 1 1 d . . . . .
H14A H 0.4099 0.8847 -0.1787 0.035 Uiso 1 1 calc R U . . .
C15 C 0.3667(5) 0.8970(4) 0.1741(4) 0.0229(11) Uani 1 1 d . . . . .
C16 C 0.4775(6) 0.6541(5) 0.0498(5) 0.0381(15) Uani 1 1 d . . . . .
H16A H 0.5424 0.7089 0.0997 0.046 Uiso 1 1 calc R U . . .
C17 C 0.3653(5) 0.8622(4) 0.2679(4) 0.0220(11) Uani 1 1 d . . . . .
C18 C 0.1038(6) 0.4223(4) 0.1522(5) 0.0322(14) Uani 1 1 d . . . . .
C19 C 0.1114(7) 0.4192(5) 0.2540(5) 0.0487(18) Uani 1 1 d . . . . .
H19A H 0.1847 0.4511 0.3107 0.058 Uiso 1 1 calc R U . A 1
C20 C -0.0053(6) 0.3739(5) 0.0687(5) 0.0383(15) Uani 1 1 d . . . . .
H20A H -0.0137 0.3725 -0.0013 0.046 Uiso 1 1 calc R U . A 1
C21 C 0.7515(5) 0.8137(5) -0.1135(5) 0.0315(13) Uani 1 1 d . . . . .
H21A H 0.7570 0.8228 -0.0423 0.038 Uiso 1 1 calc R U . . .
C22 C 0.6469(6) 0.7466(5) -0.1978(5) 0.0346(14) Uani 1 1 d . . . . .
C23 C 0.4867(5) 0.9683(5) 0.0832(4) 0.0275(12) Uani 1 1 d . . . . .
C25 C -0.0853(7) 0.3280(6) 0.1928(6) 0.0505(19) Uani 1 1 d . . . . .
H25A H -0.1498 0.2955 0.2067 0.061 Uiso 1 1 calc R U . A 1
C26 C 0.7365(7) 0.7849(6) -0.3215(5) 0.060(2) Uani 1 1 d . . . . .
H26A H 0.7335 0.7769 -0.3920 0.072 Uiso 1 1 calc R U . . .
C27 C 0.8367(6) 0.8479(5) -0.2332(5) 0.0432(17) Uani 1 1 d . . . . .
H27A H 0.9024 0.8798 -0.2460 0.052 Uiso 1 1 calc R U . . .
C28 C 0.3689(5) 0.5403(5) -0.1330(5) 0.0351(14) Uani 1 1 d . . . . .
H28A H 0.3596 0.5166 -0.2065 0.042 Uiso 1 1 calc R U . . .
N1 N -0.1024(7) 0.3274(5) 0.0897(6) 0.046(2) Uani 0.08(6) 1 d . . P A 1
N1' N 0.0209(6) 0.3737(5) 0.2754(5) 0.058(2) Uani 0.92(6) 1 d . . P A 2
N2 N 0.2361(4) 0.7762(3) 0.3388(3) 0.0195(9) Uani 1 1 d . . . . .
N3 N 0.4742(4) 0.9358(4) 0.1708(4) 0.0324(12) Uani 1 1 d . . . . .
H3B H 0.5388 0.9417 0.2235 0.039 Uiso 1 1 calc R U . . .
N4 N 0.2094(5) 0.4743(4) 0.0417(4) 0.0351(12) Uani 1 1 d . . . . .
H4B H 0.1453 0.4345 -0.0107 0.042 Uiso 1 1 calc R U . . .
N5 N 0.5573(4) 0.6731(4) -0.0885(4) 0.0325(11) Uani 1 1 d . . . . .
H5B H 0.6296 0.6941 -0.0417 0.039 Uiso 1 1 calc R U . . .
N6 N 0.8435(5) 0.8650(4) -0.1305(4) 0.0345(12) Uani 1 1 d . . . . .
O1 O -0.1212(3) 0.7350(3) 0.3141(3) 0.0205(8) Uani 1 1 d . . . . .
O2 O -0.1092(3) 0.9571(3) 0.4206(2) 0.0163(7) Uani 1 1 d . . . . .
O3 O 0.0209(3) 0.8817(3) 0.2921(3) 0.0177(7) Uani 1 1 d . . . . .
O5 O 0.0387(3) 1.1046(3) 0.3967(3) 0.0203(7) Uani 1 1 d . . . . .
O6 O 0.2456(3) 1.0244(3) 0.4347(3) 0.0249(8) Uani 1 1 d . . . . .
O7 O -0.3178(3) 1.0658(3) 0.3564(3) 0.0273(9) Uani 1 1 d . . . . .
O8 O -0.1491(4) 1.2127(3) 0.3467(3) 0.0323(9) Uani 1 1 d . . . . .
O9 O -0.2087(4) 0.7707(3) 0.1161(3) 0.0287(9) Uani 1 1 d . . . . .
O10 O 0.0196(3) 0.6571(3) 0.1879(3) 0.0297(9) Uani 1 1 d . . . . .
O11 O -0.1742(3) 0.9843(3) 0.2392(3) 0.0225(8) Uani 1 1 d . . . . .
O12 O -0.3234(3) 0.8209(3) 0.2642(3) 0.0283(9) Uani 1 1 d . . . . .
O13 O 0.1063(3) 0.8553(3) 0.4706(3) 0.0179(7) Uani 1 1 d . . . . .
O14 O 0.0695(4) 0.6343(3) 0.3861(3) 0.0316(9) Uani 1 1 d . . . . .
O15 O 0.2706(4) 0.8880(4) 0.1013(3) 0.0401(11) Uani 1 1 d . . . . .
O18 O 0.4424(5) 0.6632(5) -0.2543(4) 0.0762(19) Uani 1 1 d . U . . .
O19 O 0.3007(5) 0.5321(4) 0.2247(4) 0.0613(15) Uani 1 1 d . U . . .
O1W O 1.0431(4) 0.9011(3) 0.0989(3) 0.0356(10) Uani 1 1 d . . . . .
H1WA H 1.0193 0.8785 0.1437 0.043 Uiso 1 1 d R U . . .
H1WB H 1.0687 0.8486 0.0626 0.043 Uiso 1 1 d R U . . .
O2W O 0.8645(4) 1.0503(3) 0.0770(3) 0.0345(10) Uani 1 1 d . . . . .
H2WA H 0.8366 1.0430 0.1255 0.041 Uiso 1 1 d R U . . .
H2WB H 0.8065 1.0574 0.0269 0.041 Uiso 1 1 d R U . . .
O3W O 0.4710(9) 0.5720(6) 0.4351(6) 0.164(4) Uani 1 1 d . . . . .
H3WA H 0.3959 0.5506 0.4229 0.197 Uiso 1 1 d R U . . .
H3WB H 0.5041 0.5177 0.4211 0.197 Uiso 1 1 d R U . . .
O4W O 0.2480(9) 0.5770(7) 0.5680(8) 0.215(6) Uani 1 1 d . . . . .
H4WA H 0.1747 0.5451 0.5309 0.258 Uiso 1 1 d R U . . .
H4WB H 0.2512 0.6441 0.5974 0.258 Uiso 1 1 d R U . . .
O5W O 0.1048(9) 0.3719(8) 0.4920(6) 0.056(3) Uani 0.5 1 d . U P B 1
H5WA H 0.0514 0.3733 0.5227 0.068 Uiso 0.5 1 d R U P B 1
H5WB H 0.1225 0.3145 0.4880 0.068 Uiso 0.5 1 d R U P B 1
O5W' O -0.0316(9) 0.3880(8) 0.4440(7) 0.048(2) Uani 0.5 1 d . U P C 2
H5WC H -0.0367 0.3275 0.4535 0.058 Uiso 0.5 1 d R U P C 2
H5WD H -0.0354 0.3782 0.3789 0.058 Uiso 0.5 1 d R U P C 2
O6W O 0.3206(9) 0.3266(8) 0.5947(6) 0.164(4) Uani 1 1 d . . . . .
H6WA H 0.3247 0.2920 0.6382 0.246 Uiso 1 1 d R U . . .
H6WB H 0.2871 0.3798 0.6232 0.246 Uiso 1 1 d R U . . .

loop_
_atom_site_aniso_label
_atom_site_aniso_U_11
_atom_site_aniso_U_22
_atom_site_aniso_U_33
_atom_site_aniso_U_23
_atom_site_aniso_U_13
_atom_site_aniso_U_12
Mn 0.0196(6) 0.0334(7) 0.0233(6) 0.0157(5) 0.0080(5) 0.0026(5)
Mo1 0.0170(2) 0.0226(2) 0.0148(2) 0.00905(18) 0.00375(17) 0.00291(17)
Mo2 0.0135(2) 0.0186(2) 0.0130(2) 0.00657(17) 0.00475(16) -0.00052(16)
Mo3 0.0194(2) 0.0187(2) 0.0174(2) 0.00683(18) 0.00657(18) 0.00094(17)
Mo4 0.0154(2) 0.0231(2) 0.0139(2) 0.00467(18) 0.00197(17) -0.00115(17)
C1 0.063(5) 0.047(4) 0.026(3) 0.011(3) 0.001(3) -0.010(4)
C2 0.036(3) 0.038(4) 0.026(3) 0.005(3) 0.003(3) -0.002(3)
C3 0.023(3) 0.026(3) 0.019(2) 0.011(2) 0.006(2) 0.006(2)
C4 0.024(3) 0.050(4) 0.020(3) 0.016(3) 0.008(2) 0.011(3)
C5 0.028(3) 0.042(3) 0.021(3) 0.019(3) 0.011(2) 0.010(3)
C6 0.020(3) 0.037(3) 0.029(3) 0.017(3) 0.008(2) 0.003(2)
C7 0.029(3) 0.028(3) 0.029(3) 0.000(3) 0.003(3) -0.011(3)
C8 0.020(3) 0.027(3) 0.034(3) 0.008(3) 0.003(2) 0.003(2)
C9 0.019(3) 0.041(3) 0.025(3) 0.015(3) 0.008(2) 0.003(2)
C10 0.027(3) 0.025(3) 0.033(3) 0.007(3) 0.006(3) 0.003(2)
C11 0.079(5) 0.055(4) 0.030(3) 0.014(3) 0.015(3) -0.014(4)
C11' 0.049(4) 0.050(4) 0.043(4) 0.021(3) 0.016(3) 0.006(3)
C12 0.037(4) 0.042(4) 0.032(3) 0.015(3) 0.012(3) 0.005(3)
C13 0.030(3) 0.041(4) 0.036(3) 0.011(3) -0.001(3) -0.008(3)
C14 0.023(3) 0.042(3) 0.020(3) 0.011(3) 0.007(2) 0.002(3)
C15 0.022(3) 0.030(3) 0.020(3) 0.012(2) 0.010(2) 0.005(2)
C16 0.031(3) 0.036(4) 0.032(3) 0.004(3) 0.002(3) -0.009(3)
C17 0.020(3) 0.031(3) 0.022(3) 0.015(2) 0.011(2) 0.008(2)
C18 0.045(4) 0.024(3) 0.026(3) 0.008(2) 0.010(3) 0.009(3)
C19 0.059(5) 0.046(4) 0.031(3) 0.014(3) 0.005(3) -0.004(4)
C20 0.045(4) 0.042(4) 0.026(3) 0.009(3) 0.013(3) 0.003(3)
C21 0.029(3) 0.040(4) 0.023(3) 0.013(3) 0.006(2) -0.001(3)
C22 0.032(3) 0.037(4) 0.028(3) 0.012(3) 0.003(3) -0.003(3)
C23 0.019(3) 0.044(4) 0.025(3) 0.022(3) 0.007(2) 0.004(2)
C25 0.062(5) 0.047(4) 0.052(4) 0.023(4) 0.030(4) 0.004(4)
C26 0.066(5) 0.081(6) 0.020(3) 0.015(4) 0.009(3) -0.021(4)
C27 0.050(4) 0.046(4) 0.029(3) 0.013(3) 0.012(3) -0.005(3)
C28 0.031(3) 0.037(4) 0.027(3) 0.002(3) 0.008(3) -0.002(3)
N1 0.049(4) 0.050(4) 0.043(4) 0.021(3) 0.016(3) 0.006(3)
N1' 0.079(5) 0.055(4) 0.030(3) 0.014(3) 0.015(3) -0.014(4)
N2 0.020(2) 0.020(2) 0.021(2) 0.0070(18) 0.0107(18) 0.0054(18)
N3 0.014(2) 0.061(3) 0.026(2) 0.027(2) 0.0017(19) 0.000(2)
N4 0.028(3) 0.040(3) 0.033(3) 0.011(2) 0.008(2) 0.000(2)
N5 0.022(2) 0.036(3) 0.033(3) 0.011(2) 0.004(2) -0.005(2)
N6 0.033(3) 0.046(3) 0.026(3) 0.018(2) 0.010(2) -0.002(2)
O1 0.0167(18) 0.0205(19) 0.0243(18) 0.0089(15) 0.0077(15) -0.0022(14)
O2 0.0159(17) 0.0206(18) 0.0107(15) 0.0047(14) 0.0043(13) -0.0006(14)
O3 0.0161(17) 0.0231(19) 0.0137(16) 0.0055(14) 0.0067(14) 0.0000(14)
O5 0.0204(18) 0.0223(19) 0.0211(18) 0.0100(15) 0.0091(15) 0.0032(15)
O6 0.0189(19) 0.028(2) 0.031(2) 0.0113(17) 0.0128(16) 0.0018(16)
O7 0.0161(19) 0.036(2) 0.0255(19) 0.0080(17) 0.0033(16) 0.0044(16)
O8 0.038(2) 0.029(2) 0.035(2) 0.0176(19) 0.0129(19) 0.0080(18)
O9 0.030(2) 0.030(2) 0.0203(19) 0.0052(17) 0.0057(17) 0.0029(17)
O10 0.028(2) 0.031(2) 0.028(2) 0.0071(18) 0.0112(18) 0.0045(17)
O11 0.0226(19) 0.028(2) 0.0173(17) 0.0101(16) 0.0058(15) 0.0043(16)
O12 0.0162(19) 0.037(2) 0.026(2) 0.0060(18) 0.0049(16) -0.0012(17)
O13 0.0162(17) 0.0217(18) 0.0157(16) 0.0065(14) 0.0063(14) 0.0008(14)
O14 0.037(2) 0.028(2) 0.037(2) 0.0188(19) 0.0139(19) 0.0072(18)
O15 0.020(2) 0.078(3) 0.034(2) 0.037(2) 0.0078(18) 0.008(2)
O18 0.047(3) 0.108(5) 0.051(3) 0.044(3) -0.018(3) -0.030(3)
O19 0.048(3) 0.084(4) 0.033(3) 0.017(3) -0.001(2) -0.015(3)
O1W 0.033(2) 0.054(3) 0.040(2) 0.033(2) 0.022(2) 0.018(2)
O2W 0.029(2) 0.054(3) 0.036(2) 0.025(2) 0.0199(19) 0.017(2)
O3W 0.201(11) 0.096(6) 0.107(6) 0.017(5) -0.046(6) 0.006(6)
O4W 0.171(10) 0.119(8) 0.212(11) 0.035(8) -0.106(8) -0.010(7)
O5W 0.048(6) 0.085(7) 0.026(4) 0.009(5) 0.021(4) -0.025(5)
O5W' 0.061(6) 0.077(7) 0.034(5) 0.037(5) 0.033(5) 0.027(5)
O6W 0.209(11) 0.184(10) 0.080(6) 0.042(6) 0.049(7) -0.027(8)

loop_
_atom_type_symbol
_atom_type_description
_atom_type_scat_dispersion_real
_atom_type_scat_dispersion_imag
_atom_type_scat_source
C C 0.0033 0.0016 'International Tables Vol C Tables 4.2.6.8 and 6.1.1.4'
H H 0.0000 0.0000 'International Tables Vol C Tables 4.2.6.8 and 6.1.1.4'
N N 0.0061 0.0033 'International Tables Vol C Tables 4.2.6.8 and 6.1.1.4'
O O 0.0106 0.0060 'International Tables Vol C Tables 4.2.6.8 and 6.1.1.4'
Mn Mn 0.3368 0.7283 'International Tables Vol C Tables 4.2.6.8 and 6.1.1.4'
Mo Mo -1.6832 0.6857 'International Tables Vol C Tables 4.2.6.8 and 6.1.1.4'

loop_
_geom_angle_atom_site_label_1
_geom_angle_atom_site_label_2
_geom_angle_atom_site_label_3
_geom_angle
_geom_angle_site_symmetry_1
_geom_angle_site_symmetry_3
O1W Mn O1W 180.0 2_775 .
O1W Mn O2W 91.58(14) 2_775 .
O1W Mn O2W 88.42(14) . .
O1W Mn O2W 88.42(14) 2_775 2_775
O1W Mn O2W 91.57(14) . 2_775
O2W Mn O2W 180.0 . 2_775
O1W Mn N6 91.66(16) 2_775 2_775
O1W Mn N6 88.34(16) . 2_775
O2W Mn N6 93.94(17) . 2_775
O2W Mn N6 86.06(17) 2_775 2_775
O1W Mn N6 88.34(16) 2_775 .
O1W Mn N6 91.66(16) . .
O2W Mn N6 86.06(17) . .
O2W Mn N6 93.94(17) 2_775 .
N6 Mn N6 180.0 2_775 .
O8 Mo1 O7 104.72(19) . .
O8 Mo1 O13 102.84(17) . 2_576
O7 Mo1 O13 97.18(16) . 2_576
O8 Mo1 O11 104.05(17) . .
O7 Mo1 O11 96.66(16) . .
O13 Mo1 O11 145.38(15) 2_576 .
O8 Mo1 O2 156.47(16) . .
O7 Mo1 O2 98.78(15) . .
O13 Mo1 O2 72.54(13) 2_576 .
O11 Mo1 O2 74.08(13) . .
O8 Mo1 O5 85.73(16) . .
O7 Mo1 O5 169.39(15) . .
O13 Mo1 O5 81.96(13) 2_576 .
O11 Mo1 O5 78.72(13) . .
O2 Mo1 O5 70.83(12) . .
O6 Mo2 O5 104.59(17) . .
O6 Mo2 O3 103.80(16) . .
O5 Mo2 O3 100.48(15) . .
O6 Mo2 O2 103.82(16) . 2_576
O5 Mo2 O2 98.59(15) . 2_576
O3 Mo2 O2 141.00(14) . 2_576
O6 Mo2 O13 96.76(15) . .
O5 Mo2 O13 158.59(14) . .
O3 Mo2 O13 75.63(13) . .
O2 Mo2 O13 74.25(13) 2_576 .
O6 Mo2 O2 178.28(15) . .
O5 Mo2 O2 77.13(13) . .
O3 Mo2 O2 75.72(12) . .
O2 Mo2 O2 75.85(13) 2_576 .
O13 Mo2 O2 81.53(12) . .
O14 Mo3 O10 105.69(19) . .
O14 Mo3 O1 103.47(17) . .
O10 Mo3 O1 101.30(17) . .
O14 Mo3 O13 91.57(16) . .
O10 Mo3 O13 155.76(16) . .
O1 Mo3 O13 90.77(14) . .
O14 Mo3 O3 161.65(16) . .
O10 Mo3 O3 92.07(15) . .
O1 Mo3 O3 76.88(13) . .
O13 Mo3 O3 70.09(12) . .
O14 Mo3 N2 93.57(17) . .
O10 Mo3 N2 84.79(16) . .
O1 Mo3 N2 159.41(15) . .
O13 Mo3 N2 77.12(14) . .
O3 Mo3 N2 83.30(13) . .
O12 Mo4 O9 104.83(18) . .
O12 Mo4 O11 100.86(17) . .
O9 Mo4 O11 96.88(16) . .
O12 Mo4 O1 95.86(16) . .
O9 Mo4 O1 99.38(16) . .
O11 Mo4 O1 152.82(14) . .
O12 Mo4 O2 89.55(15) . .
O9 Mo4 O2 164.47(16) . .
O11 Mo4 O2 74.25(13) . .
O1 Mo4 O2 84.68(13) . .
O12 Mo4 O3 160.91(15) . .
O9 Mo4 O3 93.16(15) . .
O11 Mo4 O3 82.95(13) . .
O1 Mo4 O3 74.56(13) . .
O2 Mo4 O3 73.36(12) . .
C26 C1 C22 120.9(6) . .
C26 C1 H1A 119.6 . .
C22 C1 H1A 119.6 . .
C16 C2 C10 119.0(6) . .
C16 C2 H2A 120.5 . .
C10 C2 H2A 120.5 . .
N2 C3 C17 123.0(5) . .
N2 C3 H3A 118.5 . .
C17 C3 H3A 118.5 . .
C9 C4 C5 119.6(5) . .
C9 C4 H4A 120.2 . .
C5 C4 H4A 120.2 . .
N2 C5 C4 122.4(5) . .
N2 C5 H5A 118.8 . .
C4 C5 H5A 118.8 . .
C14 C6 C23 119.1(5) . .
C14 C6 H6A 120.4 . .
C23 C6 H6A 120.4 . .
C28 C7 C10 121.8(5) . .
C28 C7 H7A 119.1 . .
C10 C7 H7A 119.1 . .
C16 C8 C28 118.5(5) . .
C16 C8 N5 118.0(5) . .
C28 C8 N5 123.4(5) . .
C4 C9 C17 118.4(5) . .
C4 C9 H9A 120.8 . .
C17 C9 H9A 120.8 . .
C7 C10 C2 118.6(5) . .
C7 C10 N4 117.7(5) . .
C2 C10 N4 123.6(5) . .
C19 C11 C25 117.6(6) . .
C19 C11 H11A 121.2 . .
C25 C11 H11A 121.2 . .
C25 C11' C20 118.4(7) . .
C25 C11' H11' 120.8 . .
C20 C11' H11' 120.8 . .
O19 C12 N4 123.3(6) . .
O19 C12 C18 120.6(6) . .
N4 C12 C18 116.1(5) . .
O18 C13 N5 121.9(6) . .
O18 C13 C22 119.7(6) . .
N5 C13 C22 118.4(5) . .
C23 C14 C6 119.9(5) 2_675 .
C23 C14 H14A 120.1 2_675 .
C6 C14 H14A 120.1 . .
O15 C15 N3 121.5(5) . .
O15 C15 C17 120.4(5) . .
N3 C15 C17 118.1(5) . .
C2 C16 C8 122.5(6) . .
C2 C16 H16A 118.7 . .
C8 C16 H16A 118.7 . .
C3 C17 C9 118.2(5) . .
C3 C17 C15 115.7(5) . .
C9 C17 C15 126.2(5) . .
C20 C18 C19 117.4(6) . .
C20 C18 C12 125.7(5) . .
C19 C18 C12 116.9(6) . .
N1' C19 C18 124.0(7) . .
C11 C19 C18 124.0(7) . .
C11 C19 H19A 118.0 . .
C18 C19 H19A 118.0 . .
C18 C20 N1 119.6(6) . .
C18 C20 C11' 119.6(6) . .
C18 C20 H20A 120.2 . .
N1 C20 H20A 120.2 . .
N6 C21 C22 123.4(5) . .
N6 C21 H21A 118.3 . .
C22 C21 H21A 118.3 . .
C1 C22 C21 116.5(6) . .
C1 C22 C13 118.3(6) . .
C21 C22 C13 125.2(5) . .
C14 C23 C6 121.0(5) 2_675 .
C14 C23 N3 119.0(5) 2_675 .
C6 C23 N3 120.0(5) . .
N1' C25 C11' 123.0(7) . .
C11 C25 N1 123.0(7) . .
C11 C25 H25A 118.5 . .
N1 C25 H25A 118.5 . .
C1 C26 C27 118.3(6) . .
C1 C26 H26A 120.8 . .
C27 C26 H26A 120.8 . .
N6 C27 C26 123.1(6) . .
N6 C27 H27A 118.4 . .
C26 C27 H27A 118.4 . .
C7 C28 C8 119.4(6) . .
C7 C28 H28A 120.3 . .
C8 C28 H28A 120.3 . .
C25 N1 C20 118.4(7) . .
C19 N1' C25 117.6(6) . .
C5 N2 C3 118.2(4) . .
C5 N2 Mo3 125.2(3) . .
C3 N2 Mo3 115.7(3) . .
C15 N3 C23 122.9(5) . .
C15 N3 H3B 118.6 . .
C23 N3 H3B 118.6 . .
C12 N4 C10 126.9(5) . .
C12 N4 H4B 116.5 . .
C10 N4 H4B 116.5 . .
C13 N5 C8 126.2(5) . .
C13 N5 H5B 116.9 . .
C8 N5 H5B 116.9 . .
C27 N6 C21 117.7(5) . .
C27 N6 Mn 115.9(4) . .
C21 N6 Mn 125.7(4) . .
Mo3 O1 Mo4 114.42(16) . .
Mo2 O2 Mo4 151.33(17) 2_576 .
Mo2 O2 Mo1 102.72(14) 2_576 .
Mo4 O2 Mo1 93.15(12) . .
Mo2 O2 Mo2 104.15(13) 2_576 .
Mo4 O2 Mo2 97.55(12) . .
Mo1 O2 Mo2 96.28(12) . .
Mo2 O3 Mo3 108.18(15) . .
Mo2 O3 Mo4 112.24(15) . .
Mo3 O3 Mo4 90.89(11) . .
Mo2 O5 Mo1 115.67(16) . .
Mo4 O11 Mo1 112.69(16) . .
Mo1 O13 Mo3 148.34(18) 2_576 .
Mo1 O13 Mo2 106.04(15) 2_576 .
Mo3 O13 Mo2 105.58(14) . .
Mn O1W H1WA 141.7 . .
Mn O1W H1WB 105.8 . .
H1WA O1W H1WB 105.8 . .
Mn O2W H2WA 141.9 . .
Mn O2W H2WB 104.9 . .
H2WA O2W H2WB 107.7 . .
H3WA O3W H3WB 109.5 . .
H4WA O4W H4WB 109.5 . .
H5WA O5W H5WB 103.0 . .
H5WC O5W' H5WD 109.5 . .
H6WA O6W H6WB 100.9 . .

loop_
_geom_bond_atom_site_label_1
_geom_bond_atom_site_label_2
_geom_bond_distance
_geom_bond_site_symmetry_2
Mn O1W 2.153(4) 2_775
Mn O1W 2.153(4) .
Mn O2W 2.202(4) .
Mn O2W 2.202(4) 2_775
Mn N6 2.298(5) 2_775
Mn N6 2.298(5) .
Mo1 O8 1.703(4) .
Mo1 O7 1.706(4) .
Mo1 O13 1.928(3) 2_576
Mo1 O11 1.947(3) .
Mo1 O2 2.234(3) .
Mo1 O5 2.329(3) .
Mo2 O6 1.695(3) .
Mo2 O5 1.746(3) .
Mo2 O3 1.925(3) .
Mo2 O2 1.937(3) 2_576
Mo2 O13 2.154(3) .
Mo2 O2 2.414(3) .
Mo3 O14 1.702(4) .
Mo3 O10 1.718(4) .
Mo3 O1 1.871(3) .
Mo3 O13 2.105(3) .
Mo3 O3 2.256(3) .
Mo3 N2 2.273(4) .
Mo4 O12 1.705(4) .
Mo4 O9 1.713(4) .
Mo4 O11 1.946(3) .
Mo4 O1 1.970(3) .
Mo4 O2 2.228(3) .
Mo4 O3 2.276(3) .
C1 C26 1.361(10) .
C1 C22 1.385(8) .
C1 H1A 0.9300 .
C2 C16 1.372(8) .
C2 C10 1.392(8) .
C2 H2A 0.9300 .
C3 N2 1.343(6) .
C3 C17 1.382(7) .
C3 H3A 0.9300 .
C4 C9 1.371(7) .
C4 C5 1.390(8) .
C4 H4A 0.9300 .
C5 N2 1.330(7) .
C5 H5A 0.9300 .
C6 C14 1.385(7) .
C6 C23 1.389(7) .
C6 H6A 0.9300 .
C7 C28 1.375(8) .
C7 C10 1.388(8) .
C7 H7A 0.9300 .
C8 C16 1.380(8) .
C8 C28 1.387(8) .
C8 N5 1.433(7) .
C9 C17 1.404(7) .
C9 H9A 0.9300 .
C10 N4 1.421(7) .
C11 C19 1.319(9) .
C11 C25 1.348(10) .
C11 H11A 0.9300 .
C11' C25 1.367(9) .
C11' C20 1.388(9) .
C11' H11' 0.9300 .
C12 O19 1.217(7) .
C12 N4 1.358(7) .
C12 C18 1.496(9) .
C13 O18 1.214(7) .
C13 N5 1.346(8) .
C13 C22 1.484(8) .
C14 C23 1.380(7) 2_675
C14 H14A 0.9300 .
C15 O15 1.237(6) .
C15 N3 1.334(7) .
C15 C17 1.497(7) .
C16 H16A 0.9300 .
C18 C20 1.380(9) .
C18 C19 1.387(8) .
C19 N1' 1.319(9) .
C19 H19A 0.9300 .
C20 N1 1.388(9) .
C20 H20A 0.9300 .
C21 N6 1.335(7) .
C21 C22 1.404(8) .
C21 H21A 0.9300 .
C23 C14 1.380(7) 2_675
C23 N3 1.432(6) .
C25 N1' 1.348(10) .
C25 N1 1.367(9) .
C25 H25A 0.9300 .
C26 C27 1.384(9) .
C26 H26A 0.9300 .
C27 N6 1.333(7) .
C27 H27A 0.9300 .
C28 H28A 0.9300 .
N3 H3B 0.8600 .
N4 H4B 0.8600 .
N5 H5B 0.8600 .
O2 Mo2 1.937(3) 2_576
O13 Mo1 1.928(3) 2_576
O1W H1WA 0.8599 .
O1W H1WB 0.8616 .
O2W H2WA 0.8491 .
O2W H2WB 0.8511 .
O3W H3WA 0.8500 .
O3W H3WB 0.8500 .
O4W H4WA 0.8500 .
O4W H4WB 0.8500 .
O5W H5WA 0.8500 .
O5W H5WB 0.7991 .
O5W' H5WC 0.8500 .
O5W' H5WD 0.8499 .
O6W H6WA 0.8500 .
O6W H6WB 0.8852 .

loop_
_geom_torsion_atom_site_label_1
_geom_torsion_atom_site_label_2
_geom_torsion_atom_site_label_3
_geom_torsion_atom_site_label_4
_geom_torsion
_geom_torsion_site_symmetry_1
_geom_torsion_site_symmetry_4
C9 C4 C5 N2 1.5(9) . .
C5 C4 C9 C17 -2.3(9) . .
C28 C7 C10 C2 1.8(10) . .
C28 C7 C10 N4 179.3(6) . .
C16 C2 C10 C7 -0.9(10) . .
C16 C2 C10 N4 -178.2(6) . .
C23 C6 C14 C23 0.2(9) . 2_675
C10 C2 C16 C8 0.1(10) . .
C28 C8 C16 C2 -0.3(10) . .
N5 C8 C16 C2 -177.6(6) . .
N2 C3 C17 C9 3.1(8) . .
N2 C3 C17 C15 -176.7(5) . .
C4 C9 C17 C3 0.1(8) . .
C4 C9 C17 C15 179.9(5) . .
O15 C15 C17 C3 8.1(8) . .
N3 C15 C17 C3 -170.8(5) . .
O15 C15 C17 C9 -171.7(6) . .
N3 C15 C17 C9 9.4(8) . .
O19 C12 C18 C20 171.4(7) . .
N4 C12 C18 C20 -9.0(10) . .
O19 C12 C18 C19 -6.3(10) . .
N4 C12 C18 C19 173.4(6) . .
C25 C11 C19 C18 -0.3(12) . .
C20 C18 C19 N1' -0.4(11) . .
C12 C18 C19 N1' 177.4(7) . .
C20 C18 C19 C11 -0.4(11) . .
C12 C18 C19 C11 177.4(7) . .
C19 C18 C20 N1 1.6(10) . .
C12 C18 C20 N1 -176.0(6) . .
C19 C18 C20 C11' 1.6(10) . .
C12 C18 C20 C11' -176.0(6) . .
C25 C11' C20 C18 -2.1(10) . .
C26 C1 C22 C21 1.2(11) . .
C26 C1 C22 C13 179.4(7) . .
N6 C21 C22 C1 0.1(10) . .
N6 C21 C22 C13 -177.9(6) . .
O18 C13 C22 C1 -20.5(11) . .
N5 C13 C22 C1 159.5(6) . .
O18 C13 C22 C21 157.4(7) . .
N5 C13 C22 C21 -22.5(10) . .
C14 C6 C23 C14 -0.2(9) . 2_675
C14 C6 C23 N3 -179.6(5) . .
C19 C11 C25 N1 -0.2(12) . .
C20 C11' C25 N1' 1.4(12) . .
C22 C1 C26 C27 -0.2(13) . .
C1 C26 C27 N6 -2.4(13) . .
C10 C7 C28 C8 -1.9(10) . .
C16 C8 C28 C7 1.1(10) . .
N5 C8 C28 C7 178.4(6) . .
C11 C25 N1 C20 1.4(12) . .
C18 C20 N1 C25 -2.1(10) . .
C18 C19 N1' C25 -0.3(12) . .
C11' C25 N1' C19 -0.2(12) . .
C4 C5 N2 C3 1.6(8) . .
C4 C5 N2 Mo3 -167.6(4) . .
C17 C3 N2 C5 -4.0(8) . .
C17 C3 N2 Mo3 166.2(4) . .
O15 C15 N3 C23 -1.0(9) . .
C17 C15 N3 C23 178.0(5) . .
C14 C23 N3 C15 128.5(6) 2_675 .
C6 C23 N3 C15 -52.0(8) . .
O19 C12 N4 C10 -2.5(11) . .
C18 C12 N4 C10 177.8(5) . .
C7 C10 N4 C12 170.0(6) . .
C2 C10 N4 C12 -12.7(10) . .
O18 C13 N5 C8 -1.0(11) . .
C22 C13 N5 C8 179.0(5) . .
C16 C8 N5 C13 -149.3(6) . .
C28 C8 N5 C13 33.5(10) . .
C26 C27 N6 C21 3.7(11) . .
C26 C27 N6 Mn -167.4(6) . .
C22 C21 N6 C27 -2.6(10) . .
C22 C21 N6 Mn 167.7(5) . .
O14 Mo3 O1 Mo4 176.83(19) . .
O10 Mo3 O1 Mo4 -73.8(2) . .
O13 Mo3 O1 Mo4 85.03(18) . .
O3 Mo3 O1 Mo4 15.69(16) . .
N2 Mo3 O1 Mo4 31.8(5) . .
O6 Mo2 O5 Mo1 177.42(17) . .
O3 Mo2 O5 Mo1 70.04(18) . .
O2 Mo2 O5 Mo1 -75.78(18) 2_576 .
O13 Mo2 O5 Mo1 -7.3(5) . .
O2 Mo2 O5 Mo1 -2.53(14) . .
